data_4076365
loop_
_publ_author_name
'Chlupat\'y, Tom\'a\<s'
'Pad\<elkov\'a, Zde\<nka'
'DeProft, Frank'
'Willem, Rudolph'
'R\%u\<zi\<cka, Ale\<s'

_publ_section_title
;
 Addition of Lappert's Stannylenes to Carbodiimides, Providing a New Class
 of Tin(II) Guanidinates
;
_journal_issue 6
_journal_name_full Organometallics
_journal_page_first 2203
_journal_paper_doi 10.1021/om201118m
_journal_volume 31
_journal_year 2012
_chemical_formula_moiety 'C42 H64 N6 Si4 Sn'
_chemical_formula_sum 'C42 H64 N6 Si4 Sn'
_chemical_formula_weight 884.04
_chemical_name_systematic
; 
 ? 
;
_space_group_IT_number 14
_symmetry_cell_setting monoclinic
_symmetry_space_group_name_Hall '-P 2ybc'
_symmetry_space_group_name_H-M 'P 1 21/c 1'
_atom_sites_solution_hydrogens geom
_atom_sites_solution_primary direct
_atom_sites_solution_secondary difmap
_audit_creation_method SHELXL-97
_cell_angle_alpha 90
_cell_angle_beta 100.487(4)
_cell_angle_gamma 90
_cell_formula_units_Z 4
_cell_length_a 24.0972(12)
_cell_length_b 11.3390(7)
_cell_length_c 17.7010(8)
_cell_measurement_reflns_used 35345
_cell_measurement_temperature 150(1)
_cell_measurement_theta_max 27.1
_cell_measurement_theta_min 1
_cell_volume 4755.8(4)
_computing_cell_refinement 'COLLECT and DENZO'
_computing_data_collection 'COLLECT (Hooft, 1998) and DENZO (Otwinowski & Minor, 1997)'
_computing_data_reduction 'COLLECT and DENZO'
_computing_molecular_graphics 'PLATON (Spek, 2003)'
_computing_publication_material 'SHELXL-97 (Sheldrick, 1997)'
_computing_structure_refinement 'SHELXL-97 (Sheldrick, 1997)'
_computing_structure_solution 'SIR92 (Altomare et al., 1994)'
_diffrn_ambient_temperature 150(1)
_diffrn_detector_area_resol_mean 9.091
_diffrn_measured_fraction_theta_full 0.988
_diffrn_measured_fraction_theta_max 0.988
_diffrn_measurement_device_type 'Bruker Nonius KappaCCD area detector'
_diffrn_measurement_method '\f and \w scans to fill the Ewald sphere'
_diffrn_radiation_monochromator graphite
_diffrn_radiation_source 'fine-focus sealed tube'
_diffrn_radiation_type MoK\a
_diffrn_radiation_wavelength 0.71073
_diffrn_reflns_av_R_equivalents 0.0470
_diffrn_reflns_av_sigmaI/netI 0.0414
_diffrn_reflns_limit_h_max 31
_diffrn_reflns_limit_h_min -31
_diffrn_reflns_limit_k_max 13
_diffrn_reflns_limit_k_min -14
_diffrn_reflns_limit_l_max 22
_diffrn_reflns_limit_l_min -22
_diffrn_reflns_number 35302
_diffrn_reflns_theta_full 27.10
_diffrn_reflns_theta_max 27.10
_diffrn_reflns_theta_min 1.72
_diffrn_standards_number 0
_exptl_absorpt_coefficient_mu 0.672
_exptl_absorpt_correction_T_max 0.915
_exptl_absorpt_correction_T_min 0.796
_exptl_absorpt_correction_type integration
_exptl_absorpt_process_details
;
Gaussian integration (Coppens, 1970)
;
_exptl_crystal_colour colourless
_exptl_crystal_density_diffrn 1.235
_exptl_crystal_density_method 'not measured'
_exptl_crystal_description plate
_exptl_crystal_F_000 1856
_exptl_crystal_size_max 0.37
_exptl_crystal_size_mid 0.36
_exptl_crystal_size_min 0.14
_refine_diff_density_max 0.426
_refine_diff_density_min -0.444
_refine_diff_density_rms 0.077
_refine_ls_extinction_method none
_refine_ls_goodness_of_fit_ref 1.098
_refine_ls_hydrogen_treatment constr
_refine_ls_matrix_type full
_refine_ls_number_parameters 478
_refine_ls_number_reflns 10377
_refine_ls_number_restraints 0
_refine_ls_restrained_S_all 1.098
_refine_ls_R_factor_all 0.0576
_refine_ls_R_factor_gt 0.0356
_refine_ls_shift/su_max 0.001
_refine_ls_shift/su_mean 0.000
_refine_ls_structure_factor_coef Fsqd
_refine_ls_weighting_details 'calc w=1/[\s^2^(Fo^2^)+(0.0143P)^2^+5.5710P] where P=(Fo^2^+2Fc^2^)/3'
_refine_ls_weighting_scheme calc
_refine_ls_wR_factor_gt 0.0657
_refine_ls_wR_factor_ref 0.0762
_reflns_number_gt 8175
_reflns_number_total 10377
_reflns_threshold_expression >2sigma(I)
_cod_data_source_file om201118m_si_002.cif
_cod_data_source_block 14
_cod_original_sg_symbol_H-M 'P 21/c'
_cod_database_code 4076365

loop_
_symmetry_equiv_pos_as_xyz
'x, y, z'
'-x, y+1/2, -z+1/2'
'-x, -y, -z'
'x, -y-1/2, z-1/2'

loop_
_atom_site_label
_atom_site_type_symbol
_atom_site_fract_x
_atom_site_fract_y
_atom_site_fract_z
_atom_site_U_iso_or_equiv
_atom_site_adp_type
_atom_site_occupancy
_atom_site_symmetry_multiplicity
_atom_site_calc_flag
_atom_site_refinement_flags
Sn1 Sn 0.216314(7) 0.767370(15) 0.235417(10) 0.02429(5) Uani 1 1 d .
Si3 Si 0.41869(3) 0.89342(7) 0.37529(4) 0.02771(16) Uani 1 1 d .
Si4 Si 0.41876(3) 0.85904(7) 0.20019(4) 0.02835(16) Uani 1 1 d .
Si1 Si 0.14063(3) 0.90399(7) 0.48793(4) 0.03219(18) Uani 1 1 d .
Si2 Si 0.05978(4) 0.96404(9) 0.33247(5) 0.0442(2) Uani 1 1 d .
N6 N 0.38400(8) 0.86381(18) 0.28025(11) 0.0226(4) Uani 1 1 d .
N3 N 0.12259(9) 0.9047(2) 0.38659(12) 0.0279(5) Uani 1 1 d .
N4 N 0.30228(8) 0.75650(18) 0.30328(11) 0.0243(4) Uani 1 1 d .
C1 C 0.16001(10) 0.8526(2) 0.34426(14) 0.0251(5) Uani 1 1 d .
N5 N 0.28791(9) 0.90104(18) 0.21812(11) 0.0245(5) Uani 1 1 d .
N2 N 0.18335(9) 0.91280(19) 0.29296(12) 0.0269(5) Uani 1 1 d .
C23 C 0.33151(10) 0.6558(2) 0.33704(14) 0.0229(5) Uani 1 1 d .
C24 C 0.36426(11) 0.5852(2) 0.29820(15) 0.0275(6) Uani 1 1 d .
H24 H 0.3690 0.6057 0.2489 0.033 Uiso 1 1 d R
C22 C 0.32582(10) 0.8423(2) 0.26710(13) 0.0224(5) Uani 1 1 d .
N1 N 0.17548(9) 0.73981(19) 0.34804(12) 0.0257(5) Uani 1 1 d .
C30 C 0.29737(11) 1.0136(2) 0.18944(14) 0.0263(6) Uani 1 1 d .
C18 C 0.09770(13) 0.8018(3) 0.53594(17) 0.0434(8) Uani 1 1 d .
H18A H 0.0584 0.8161 0.5170 0.052 Uiso 1 1 d R
H18B H 0.1058 0.8150 0.5904 0.052 Uiso 1 1 d R
H18C H 0.1066 0.7217 0.5253 0.052 Uiso 1 1 d R
C27 C 0.35048(13) 0.5207(3) 0.44345(16) 0.0362(7) Uani 1 1 d .
H27 H 0.3457 0.4998 0.4927 0.043 Uiso 1 1 d R
C14 C 0.20830(13) 1.1075(3) 0.34994(16) 0.0364(7) Uani 1 1 d .
H14 H 0.2193 1.0733 0.3981 0.044 Uiso 1 1 d R
C9 C 0.18686(12) 1.0365(2) 0.28721(15) 0.0287(6) Uani 1 1 d .
C25 C 0.38979(12) 0.4846(2) 0.33239(16) 0.0328(6) Uani 1 1 d .
H25 H 0.4121 0.4392 0.3059 0.039 Uiso 1 1 d R
C37 C 0.46123(12) 0.7691(3) 0.42428(16) 0.0377(7) Uani 1 1 d .
H37A H 0.4377 0.7008 0.4243 0.045 Uiso 1 1 d R
H37B H 0.4765 0.7911 0.4763 0.045 Uiso 1 1 d R
H37C H 0.4915 0.7513 0.3976 0.045 Uiso 1 1 d R
C6 C 0.06067(12) 0.5530(3) 0.39936(18) 0.0407(7) Uani 1 1 d .
H6 H 0.0215 0.5475 0.3874 0.049 Uiso 1 1 d R
C31 C 0.27896(12) 1.0367(3) 0.11134(15) 0.0347(6) Uani 1 1 d .
H31 H 0.2623 0.9771 0.0788 0.042 Uiso 1 1 d R
C16 C 0.21647(12) 0.8644(3) 0.51563(15) 0.0373(7) Uani 1 1 d .
H16A H 0.2212 0.7821 0.5059 0.045 Uiso 1 1 d R
H16B H 0.2290 0.8803 0.5693 0.045 Uiso 1 1 d R
H16C H 0.2383 0.9102 0.4860 0.045 Uiso 1 1 d R
C35 C 0.32058(12) 1.1064(2) 0.23577(16) 0.0327(6) Uani 1 1 d .
H35 H 0.3325 1.0938 0.2881 0.039 Uiso 1 1 d R
C2 C 0.14562(11) 0.6526(2) 0.38155(14) 0.0270(6) Uani 1 1 d .
C26 C 0.38299(12) 0.4497(3) 0.40539(16) 0.0354(7) Uani 1 1 d .
C41 C 0.43546(13) 1.0049(3) 0.16198(17) 0.0377(7) Uani 1 1 d .
H41A H 0.4011 1.0452 0.1408 0.045 Uiso 1 1 d R
H41B H 0.4576 0.9936 0.1226 0.045 Uiso 1 1 d R
H41C H 0.4565 1.0512 0.2028 0.045 Uiso 1 1 d R
C28 C 0.32494(11) 0.6221(2) 0.41017(14) 0.0274(6) Uani 1 1 d .
H28 H 0.3032 0.6681 0.4372 0.033 Uiso 1 1 d R
C3 C 0.17581(12) 0.5706(2) 0.43188(17) 0.0340(6) Uani 1 1 d .
H3 H 0.2150 0.5745 0.4428 0.041 Uiso 1 1 d R
C5 C 0.09025(13) 0.4741(3) 0.45109(18) 0.0389(7) Uani 1 1 d .
C4 C 0.14819(13) 0.4833(3) 0.46546(18) 0.0406(7) Uani 1 1 d .
H4 H 0.1693 0.4301 0.4990 0.049 Uiso 1 1 d R
C39 C 0.36548(13) 0.9390(3) 0.43359(16) 0.0387(7) Uani 1 1 d .
H39A H 0.3414 0.9987 0.4065 0.046 Uiso 1 1 d R
H39B H 0.3843 0.9699 0.4820 0.046 Uiso 1 1 d R
H39C H 0.3431 0.8720 0.4423 0.046 Uiso 1 1 d R
C40 C 0.48653(13) 0.7799(3) 0.2324(2) 0.0462(8) Uani 1 1 d .
H40A H 0.5106 0.8266 0.2701 0.055 Uiso 1 1 d R
H40B H 0.5048 0.7668 0.1892 0.055 Uiso 1 1 d R
H40C H 0.4792 0.7055 0.2545 0.055 Uiso 1 1 d R
C7 C 0.08734(12) 0.6396(3) 0.36458(16) 0.0353(6) Uani 1 1 d .
H7 H 0.0660 0.6903 0.3295 0.042 Uiso 1 1 d R
C38 C 0.46743(13) 1.0197(3) 0.37137(18) 0.0430(7) Uani 1 1 d .
H38A H 0.4973 0.9955 0.3456 0.052 Uiso 1 1 d R
H38B H 0.4831 1.0447 0.4226 0.052 Uiso 1 1 d R
H38C H 0.4470 1.0838 0.3438 0.052 Uiso 1 1 d R
C34 C 0.32678(14) 1.2168(3) 0.20580(18) 0.0421(7) Uani 1 1 d .
H34 H 0.3426 1.2772 0.2383 0.050 Uiso 1 1 d R
C10 C 0.17221(12) 1.0901(3) 0.21581(15) 0.0340(6) Uani 1 1 d .
H10 H 0.1585 1.0443 0.1729 0.041 Uiso 1 1 d R
C11 C 0.17805(14) 1.2103(3) 0.20739(17) 0.0427(8) Uani 1 1 d .
H11 H 0.1676 1.2440 0.1590 0.051 Uiso 1 1 d R
C17 C 0.12948(16) 1.0563(3) 0.52138(19) 0.0530(9) Uani 1 1 d .
H17A H 0.1513 1.1111 0.4975 0.064 Uiso 1 1 d R
H17B H 0.1410 1.0603 0.5762 0.064 Uiso 1 1 d R
H17C H 0.0902 1.0760 0.5078 0.064 Uiso 1 1 d R
C12 C 0.19881(16) 1.2821(3) 0.26981(19) 0.0472(8) Uani 1 1 d .
C13 C 0.21369(15) 1.2277(3) 0.34132(18) 0.0477(8) Uani 1 1 d .
H13 H 0.2275 1.2735 0.3842 0.057 Uiso 1 1 d R
C29 C 0.40988(18) 0.3384(3) 0.4418(2) 0.0639(11) Uani 1 1 d .
H29A H 0.3937 0.2713 0.4127 0.077 Uiso 1 1 d R
H29B H 0.4031 0.3326 0.4934 0.077 Uiso 1 1 d R
H29C H 0.4498 0.3404 0.4425 0.077 Uiso 1 1 d R
C42 C 0.37568(14) 0.7733(3) 0.12060(16) 0.0417(7) Uani 1 1 d .
H42A H 0.3720 0.6933 0.1369 0.050 Uiso 1 1 d R
H42B H 0.3939 0.7742 0.0767 0.050 Uiso 1 1 d R
H42C H 0.3389 0.8082 0.1072 0.050 Uiso 1 1 d R
C33 C 0.30955(15) 1.2395(3) 0.12788(19) 0.0455(8) Uani 1 1 d .
C19 C 0.04938(14) 0.9016(3) 0.23346(18) 0.0508(9) Uani 1 1 d .
H19A H 0.0686 0.9498 0.2019 0.061 Uiso 1 1 d R
H19B H 0.0098 0.8997 0.2121 0.061 Uiso 1 1 d R
H19C H 0.0644 0.8229 0.2355 0.061 Uiso 1 1 d R
C32 C 0.28520(14) 1.1486(3) 0.08195(17) 0.0443(8) Uani 1 1 d .
H32 H 0.2729 1.1625 0.0298 0.053 Uiso 1 1 d R
C8 C 0.06057(16) 0.3814(3) 0.4903(2) 0.0575(10) Uani 1 1 d .
H8A H 0.0635 0.4016 0.5435 0.069 Uiso 1 1 d R
H8B H 0.0780 0.3061 0.4860 0.069 Uiso 1 1 d R
H8C H 0.0215 0.3775 0.4664 0.069 Uiso 1 1 d R
C21 C -0.00022(14) 0.9180(4) 0.3788(2) 0.0692(12) Uani 1 1 d .
H21A H -0.0003 0.8338 0.3840 0.083 Uiso 1 1 d R
H21B H -0.0350 0.9432 0.3476 0.083 Uiso 1 1 d R
H21C H 0.0037 0.9537 0.4287 0.083 Uiso 1 1 d R
C15 C 0.2067(2) 1.4125(3) 0.2606(2) 0.0720(13) Uani 1 1 d .
H15A H 0.2173 1.4281 0.2119 0.086 Uiso 1 1 d R
H15B H 0.2356 1.4407 0.3012 0.086 Uiso 1 1 d R
H15C H 0.1718 1.4521 0.2631 0.086 Uiso 1 1 d R
C36 C 0.3162(2) 1.3610(3) 0.0950(2) 0.0736(12) Uani 1 1 d .
H36A H 0.3035 1.3593 0.0403 0.088 Uiso 1 1 d R
H36B H 0.3551 1.3843 0.1062 0.088 Uiso 1 1 d R
H36C H 0.2939 1.4164 0.1176 0.088 Uiso 1 1 d R
C20 C 0.05825(17) 1.1277(3) 0.3265(2) 0.0698(12) Uani 1 1 d .
H20A H 0.0595 1.1602 0.3768 0.084 Uiso 1 1 d R
H20B H 0.0241 1.1524 0.2934 0.084 Uiso 1 1 d R
H20C H 0.0902 1.1551 0.3060 0.084 Uiso 1 1 d R

loop_
_atom_site_aniso_label
_atom_site_aniso_U_11
_atom_site_aniso_U_22
_atom_site_aniso_U_33
_atom_site_aniso_U_23
_atom_site_aniso_U_13
_atom_site_aniso_U_12
Sn1 0.02609(9) 0.02493(10) 0.02126(8) -0.00308(7) 0.00269(6) 0.00141(8)
Si3 0.0320(4) 0.0261(4) 0.0236(3) -0.0008(3) 0.0013(3) -0.0006(3)
Si4 0.0341(4) 0.0253(4) 0.0290(4) -0.0003(3) 0.0147(3) -0.0005(3)
Si1 0.0341(4) 0.0377(5) 0.0264(4) -0.0046(3) 0.0097(3) -0.0011(3)
Si2 0.0321(4) 0.0538(6) 0.0467(5) 0.0052(4) 0.0068(4) 0.0198(4)
N6 0.0254(11) 0.0222(11) 0.0207(10) 0.0001(8) 0.0060(8) 0.0002(9)
N3 0.0240(11) 0.0313(13) 0.0285(11) -0.0013(10) 0.0054(9) 0.0083(9)
N4 0.0251(10) 0.0237(12) 0.0245(10) 0.0045(9) 0.0053(8) 0.0028(9)
C1 0.0233(12) 0.0280(14) 0.0231(12) -0.0035(11) 0.0017(10) 0.0046(11)
N5 0.0271(11) 0.0226(11) 0.0232(10) 0.0032(9) 0.0035(9) 0.0016(9)
N2 0.0305(12) 0.0239(12) 0.0277(11) 0.0016(9) 0.0089(9) 0.0038(9)
C23 0.0221(12) 0.0198(13) 0.0264(12) 0.0010(10) 0.0034(10) -0.0014(10)
C24 0.0343(14) 0.0250(14) 0.0243(12) 0.0001(11) 0.0080(11) 0.0003(11)
C22 0.0277(13) 0.0211(13) 0.0190(11) -0.0035(10) 0.0063(10) 0.0015(10)
N1 0.0245(10) 0.0279(12) 0.0253(10) 0.0002(9) 0.0058(8) 0.0019(9)
C30 0.0289(13) 0.0256(14) 0.0245(12) 0.0051(11) 0.0053(11) 0.0040(11)
C18 0.0427(17) 0.058(2) 0.0314(15) -0.0018(14) 0.0113(13) -0.0061(15)
C27 0.0457(17) 0.0348(17) 0.0296(14) 0.0096(12) 0.0109(13) 0.0081(13)
C14 0.0491(18) 0.0313(16) 0.0292(14) 0.0028(12) 0.0081(13) 0.0036(14)
C9 0.0370(15) 0.0228(14) 0.0278(13) 0.0018(11) 0.0095(12) 0.0090(11)
C25 0.0362(15) 0.0281(15) 0.0361(15) -0.0029(12) 0.0119(12) 0.0080(12)
C37 0.0375(15) 0.0390(17) 0.0326(14) 0.0048(13) -0.0045(12) 0.0017(14)
C6 0.0277(15) 0.0473(19) 0.0479(18) -0.0130(15) 0.0091(13) -0.0093(14)
C31 0.0440(17) 0.0344(17) 0.0254(13) 0.0030(12) 0.0051(12) 0.0045(13)
C16 0.0376(16) 0.0474(19) 0.0250(13) 0.0021(13) 0.0006(12) -0.0071(14)
C35 0.0411(16) 0.0274(15) 0.0288(14) 0.0031(12) 0.0044(12) 0.0049(12)
C2 0.0257(13) 0.0298(15) 0.0270(13) -0.0044(11) 0.0084(11) 0.0003(11)
C26 0.0399(16) 0.0280(16) 0.0372(15) 0.0079(12) 0.0038(13) 0.0103(13)
C41 0.0440(17) 0.0354(17) 0.0363(15) 0.0021(13) 0.0146(13) -0.0050(13)
C28 0.0302(14) 0.0269(15) 0.0268(13) 0.0022(11) 0.0098(11) 0.0059(11)
C3 0.0269(14) 0.0310(16) 0.0453(16) 0.0062(13) 0.0100(12) 0.0037(12)
C5 0.0437(17) 0.0302(16) 0.0474(17) -0.0091(14) 0.0208(15) -0.0087(13)
C4 0.0433(17) 0.0298(16) 0.0517(18) 0.0079(14) 0.0167(15) 0.0034(13)
C39 0.0570(19) 0.0339(17) 0.0255(14) -0.0015(12) 0.0083(13) 0.0074(14)
C40 0.0435(18) 0.0432(19) 0.059(2) 0.0068(16) 0.0274(16) 0.0109(15)
C7 0.0312(15) 0.0392(17) 0.0339(15) -0.0017(13) 0.0016(12) -0.0009(13)
C38 0.0458(18) 0.0383(18) 0.0414(17) -0.0048(14) -0.0014(14) -0.0111(14)
C34 0.0553(19) 0.0218(15) 0.0484(18) 0.0013(13) 0.0074(15) -0.0011(14)
C10 0.0444(17) 0.0294(16) 0.0273(13) -0.0013(12) 0.0039(12) 0.0078(13)
C11 0.064(2) 0.0313(18) 0.0333(15) 0.0080(13) 0.0094(15) 0.0145(15)
C17 0.065(2) 0.053(2) 0.0454(19) -0.0165(16) 0.0214(17) -0.0032(18)
C12 0.072(2) 0.0260(17) 0.0460(18) 0.0012(14) 0.0180(17) 0.0079(15)
C13 0.077(2) 0.0330(17) 0.0347(15) -0.0051(14) 0.0141(16) 0.0024(17)
C29 0.085(3) 0.049(2) 0.058(2) 0.0169(18) 0.015(2) 0.037(2)
C42 0.064(2) 0.0352(17) 0.0296(14) -0.0063(13) 0.0195(14) -0.0064(15)
C33 0.062(2) 0.0277(17) 0.0480(18) 0.0134(15) 0.0137(16) 0.0074(15)
C19 0.0385(18) 0.063(2) 0.0456(18) 0.0117(17) -0.0076(15) 0.0045(16)
C32 0.059(2) 0.0436(19) 0.0302(15) 0.0160(14) 0.0074(14) 0.0092(16)
C8 0.064(2) 0.037(2) 0.083(3) -0.0013(18) 0.043(2) -0.0113(17)
C21 0.0344(18) 0.100(3) 0.075(3) 0.009(2) 0.0151(18) 0.024(2)
C15 0.129(4) 0.0289(19) 0.060(2) 0.0042(17) 0.023(3) 0.009(2)
C36 0.111(4) 0.037(2) 0.076(3) 0.023(2) 0.024(3) 0.003(2)
C20 0.069(3) 0.063(3) 0.077(3) 0.009(2) 0.015(2) 0.043(2)

loop_
_atom_type_symbol
_atom_type_description
_atom_type_scat_dispersion_real
_atom_type_scat_dispersion_imag
_atom_type_scat_source
C C 0.0033 0.0016 'International Tables Vol C Tables 4.2.6.8 and 6.1.1.4'
H H 0.0000 0.0000 'International Tables Vol C Tables 4.2.6.8 and 6.1.1.4'
N N 0.0061 0.0033 'International Tables Vol C Tables 4.2.6.8 and 6.1.1.4'
Si Si 0.0817 0.0704 'International Tables Vol C Tables 4.2.6.8 and 6.1.1.4'
Sn Sn -0.6537 1.4246 'International Tables Vol C Tables 4.2.6.8 and 6.1.1.4'

loop_
_exptl_crystal_face_index_h
_exptl_crystal_face_index_k
_exptl_crystal_face_index_l
_exptl_crystal_face_perp_dist
0 1 0 0.146
0 -1 0 0.187
1 0 0 0.164
-1 0 0 0.129
0 0 1 0.059
0 0 -1 0.070

loop_
_geom_angle_atom_site_label_1
_geom_angle_atom_site_label_2
_geom_angle_atom_site_label_3
_geom_angle
N2 Sn1 N4 100.10(8)
N2 Sn1 N5 84.90(8)
N4 Sn1 N5 57.90(7)
N2 Sn1 N1 57.78(8)
N4 Sn1 N1 91.53(7)
N5 Sn1 N1 127.74(7)
N6 Si3 C39 109.04(12)
N6 Si3 C38 107.63(12)
C39 Si3 C38 108.08(15)
N6 Si3 C37 115.09(12)
C39 Si3 C37 109.20(14)
C38 Si3 C37 107.58(14)
N6 Si4 C41 115.39(12)
N6 Si4 C40 106.61(12)
C41 Si4 C40 107.73(14)
N6 Si4 C42 109.92(12)
C41 Si4 C42 108.48(14)
C40 Si4 C42 108.49(16)
N3 Si1 C16 108.49(11)
N3 Si1 C18 114.36(13)
C16 Si1 C18 109.34(14)
N3 Si1 C17 107.20(14)
C16 Si1 C17 109.39(16)
C18 Si1 C17 107.97(15)
N3 Si2 C20 114.62(16)
N3 Si2 C21 108.13(15)
C20 Si2 C21 107.22(19)
N3 Si2 C19 108.63(13)
C20 Si2 C19 109.13(18)
C21 Si2 C19 108.98(18)
C22 N6 Si3 118.47(16)
C22 N6 Si4 117.78(16)
Si3 N6 Si4 123.75(12)
C1 N3 Si1 118.48(17)
C1 N3 Si2 116.12(17)
Si1 N3 Si2 125.38(12)
C22 N4 C23 124.3(2)
C22 N4 Sn1 97.82(15)
C23 N4 Sn1 128.48(16)
N1 C1 N2 112.1(2)
N1 C1 N3 125.4(2)
N2 C1 N3 122.5(2)
C22 N5 C30 123.8(2)
C22 N5 Sn1 91.48(15)
C30 N5 Sn1 143.15(17)
C1 N2 C9 126.5(2)
C1 N2 Sn1 99.56(16)
C9 N2 Sn1 133.79(17)
C28 C23 C24 118.3(2)
C28 C23 N4 118.9(2)
C24 C23 N4 122.6(2)
C25 C24 C23 120.4(2)
C25 C24 H24 119.8
C23 C24 H24 119.8
N5 C22 N4 112.1(2)
N5 C22 N6 125.0(2)
N4 C22 N6 122.9(2)
C1 N1 C2 122.3(2)
C1 N1 Sn1 89.23(15)
C2 N1 Sn1 139.11(16)
C35 C30 C31 117.6(2)
C35 C30 N5 123.3(2)
C31 C30 N5 118.9(2)
Si1 C18 H18A 109.3
Si1 C18 H18B 109.4
H18A C18 H18B 109.5
Si1 C18 H18C 109.7
H18A C18 H18C 109.5
H18B C18 H18C 109.5
C26 C27 C28 121.6(3)
C26 C27 H27 119.1
C28 C27 H27 119.2
C13 C14 C9 120.8(3)
C13 C14 H14 119.7
C9 C14 H14 119.5
C10 C9 C14 117.9(3)
C10 C9 N2 119.5(2)
C14 C9 N2 122.4(2)
C24 C25 C26 121.6(2)
C24 C25 H25 119.2
C26 C25 H25 119.2
Si3 C37 H37A 109.5
Si3 C37 H37B 109.4
H37A C37 H37B 109.5
Si3 C37 H37C 109.5
H37A C37 H37C 109.5
H37B C37 H37C 109.5
C7 C6 C5 122.1(3)
C7 C6 H6 118.8
C5 C6 H6 119.1
C32 C31 C30 120.3(3)
C32 C31 H31 119.7
C30 C31 H31 120.0
Si1 C16 H16A 109.3
Si1 C16 H16B 109.5
H16A C16 H16B 109.5
Si1 C16 H16C 109.6
H16A C16 H16C 109.5
H16B C16 H16C 109.5
C34 C35 C30 121.5(3)
C34 C35 H35 119.3
C30 C35 H35 119.3
C7 C2 C3 117.1(3)
C7 C2 N1 123.6(2)
C3 C2 N1 119.2(2)
C27 C26 C25 117.5(3)
C27 C26 C29 121.1(3)
C25 C26 C29 121.4(3)
Si4 C41 H41A 109.6
Si4 C41 H41B 109.3
H41A C41 H41B 109.5
Si4 C41 H41C 109.4
H41A C41 H41C 109.5
H41B C41 H41C 109.5
C27 C28 C23 120.6(2)
C27 C28 H28 119.7
C23 C28 H28 119.8
C4 C3 C2 120.9(3)
C4 C3 H3 119.6
C2 C3 H3 119.5
C4 C5 C6 117.2(3)
C4 C5 C8 121.1(3)
C6 C5 C8 121.7(3)
C5 C4 C3 121.7(3)
C5 C4 H4 119.2
C3 C4 H4 119.1
Si3 C39 H39A 109.5
Si3 C39 H39B 109.5
H39A C39 H39B 109.5
Si3 C39 H39C 109.4
H39A C39 H39C 109.5
H39B C39 H39C 109.5
Si4 C40 H40A 109.4
Si4 C40 H40B 109.5
H40A C40 H40B 109.5
Si4 C40 H40C 109.4
H40A C40 H40C 109.5
H40B C40 H40C 109.5
C6 C7 C2 120.9(3)
C6 C7 H7 119.5
C2 C7 H7 119.6
Si3 C38 H38A 109.4
Si3 C38 H38B 109.5
H38A C38 H38B 109.5
Si3 C38 H38C 109.5
H38A C38 H38C 109.5
H38B C38 H38C 109.5
C35 C34 C33 121.1(3)
C35 C34 H34 119.4
C33 C34 H34 119.5
C11 C10 C9 121.1(3)
C11 C10 H10 119.4
C9 C10 H10 119.5
C10 C11 C12 121.4(3)
C10 C11 H11 119.3
C12 C11 H11 119.3
Si1 C17 H17A 109.7
Si1 C17 H17B 109.5
H17A C17 H17B 109.5
Si1 C17 H17C 109.2
H17A C17 H17C 109.5
H17B C17 H17C 109.5
C11 C12 C13 117.3(3)
C11 C12 C15 121.6(3)
C13 C12 C15 121.1(3)
C14 C13 C12 121.5(3)
C14 C13 H13 119.2
C12 C13 H13 119.3
C26 C29 H29A 109.5
C26 C29 H29B 109.2
H29A C29 H29B 109.5
C26 C29 H29C 109.7
H29A C29 H29C 109.5
H29B C29 H29C 109.5
Si4 C42 H42A 109.5
Si4 C42 H42B 109.4
H42A C42 H42B 109.5
Si4 C42 H42C 109.5
H42A C42 H42C 109.5
H42B C42 H42C 109.5
C32 C33 C34 117.8(3)
C32 C33 C36 121.1(3)
C34 C33 C36 121.1(3)
Si2 C19 H19A 109.5
Si2 C19 H19B 109.5
H19A C19 H19B 109.5
Si2 C19 H19C 109.4
H19A C19 H19C 109.5
H19B C19 H19C 109.5
C33 C32 C31 121.8(3)
C33 C32 H32 119.0
C31 C32 H32 119.3
C5 C8 H8A 109.2
C5 C8 H8B 109.4
H8A C8 H8B 109.5
C5 C8 H8C 109.8
H8A C8 H8C 109.5
H8B C8 H8C 109.5
Si2 C21 H21A 109.7
Si2 C21 H21B 109.4
H21A C21 H21B 109.5
Si2 C21 H21C 109.4
H21A C21 H21C 109.5
H21B C21 H21C 109.5
C12 C15 H15A 109.8
C12 C15 H15B 109.6
H15A C15 H15B 109.5
C12 C15 H15C 109.1
H15A C15 H15C 109.5
H15B C15 H15C 109.5
C33 C36 H36A 109.5
C33 C36 H36B 109.8
H36A C36 H36B 109.5
C33 C36 H36C 109.2
H36A C36 H36C 109.5
H36B C36 H36C 109.5
Si2 C20 H20A 109.5
Si2 C20 H20B 109.3
H20A C20 H20B 109.5
Si2 C20 H20C 109.6
H20A C20 H20C 109.5
H20B C20 H20C 109.5

loop_
_geom_bond_atom_site_label_1
_geom_bond_atom_site_label_2
_geom_bond_distance
Sn1 N2 2.164(2)
Sn1 N4 2.201(2)
Sn1 N5 2.358(2)
Sn1 N1 2.399(2)
Si3 N6 1.769(2)
Si3 C39 1.860(3)
Si3 C38 1.861(3)
Si3 C37 1.862(3)
Si4 N6 1.773(2)
Si4 C41 1.859(3)
Si4 C40 1.860(3)
Si4 C42 1.864(3)
Si1 N3 1.767(2)
Si1 C16 1.859(3)
Si1 C18 1.859(3)
Si1 C17 1.861(3)
Si2 N3 1.770(2)
Si2 C20 1.859(4)
Si2 C21 1.862(4)
Si2 C19 1.865(3)
N6 C22 1.400(3)
N3 C1 1.403(3)
N4 C22 1.346(3)
N4 C23 1.416(3)
C1 N1 1.330(3)
C1 N2 1.339(3)
N5 C22 1.319(3)
N5 C30 1.407(3)
N2 C9 1.410(3)
C23 C28 1.386(3)
C23 C24 1.390(3)
C24 C25 1.383(4)
C24 H24 0.9299
N1 C2 1.415(3)
C30 C35 1.388(4)
C30 C31 1.398(3)
C18 H18A 0.9599
C18 H18B 0.9601
C18 H18C 0.9600
C27 C26 1.381(4)
C27 C28 1.385(4)
C27 H27 0.9301
C14 C13 1.381(4)
C14 C9 1.393(4)
C14 H14 0.9299
C9 C10 1.389(4)
C25 C26 1.389(4)
C25 H25 0.9300
C37 H37A 0.9601
C37 H37B 0.9599
C37 H37C 0.9601
C6 C7 1.379(4)
C6 C5 1.382(4)
C6 H6 0.9301
C31 C32 1.390(4)
C31 H31 0.9298
C16 H16A 0.9600
C16 H16B 0.9600
C16 H16C 0.9601
C35 C34 1.378(4)
C35 H35 0.9299
C2 C7 1.390(4)
C2 C3 1.397(4)
C26 C29 1.509(4)
C41 H41A 0.9601
C41 H41B 0.9600
C41 H41C 0.9599
C28 H28 0.9301
C3 C4 1.385(4)
C3 H3 0.9299
C5 C4 1.377(4)
C5 C8 1.509(4)
C4 H4 0.9300
C39 H39A 0.9600
C39 H39B 0.9600
C39 H39C 0.9599
C40 H40A 0.9599
C40 H40B 0.9601
C40 H40C 0.9599
C7 H7 0.9299
C38 H38A 0.9598
C38 H38B 0.9601
C38 H38C 0.9600
C34 C33 1.390(4)
C34 H34 0.9300
C10 C11 1.380(4)
C10 H10 0.9299
C11 C12 1.390(4)
C11 H11 0.9300
C17 H17A 0.9600
C17 H17B 0.9601
C17 H17C 0.9598
C12 C13 1.395(4)
C12 C15 1.504(5)
C13 H13 0.9300
C29 H29A 0.9601
C29 H29B 0.9600
C29 H29C 0.9599
C42 H42A 0.9601
C42 H42B 0.9599
C42 H42C 0.9601
C33 C32 1.376(5)
C33 C36 1.515(4)
C19 H19A 0.9600
C19 H19B 0.9600
C19 H19C 0.9600
C32 H32 0.9301
C8 H8A 0.9600
C8 H8B 0.9600
C8 H8C 0.9599
C21 H21A 0.9600
C21 H21B 0.9600
C21 H21C 0.9599
C15 H15A 0.9600
C15 H15B 0.9600
C15 H15C 0.9601
C36 H36A 0.9600
C36 H36B 0.9600
C36 H36C 0.9600
C20 H20A 0.9599
C20 H20B 0.9601
C20 H20C 0.9600
